data_7105535
loop_
_publ_author_name
'Moorthy, Jarugu Narasimha'
'Natarajan, Palani'
'Venugopalan, P.'

_publ_section_title
;
 Engineering of ternary co-crystals based on differential binding of
 guest molecules by a tetraarylpyrene inclusion host
;
_journal_issue 20
_journal_name_full 'Chemical Communications'
_journal_page_first 3574
_journal_paper_doi 10.1039/b922085b
_journal_volume 46
_journal_year 2010
_chemical_formula_moiety 'C52 H50 O4, C16 H10, C6 H6'
_chemical_formula_sum 'C74 H66 O4'
_chemical_formula_weight 1019.27
_chemical_name_common tetra(2,6-dimethyl-4-methoxyphenyl)pyrene
_chemical_name_systematic
;
tetra(2,6-dimethyl-4-methoxyphenyl)pyrene
;
_space_group_IT_number 14
_symmetry_cell_setting monoclinic
_symmetry_Int_Tables_number 14
_symmetry_space_group_name_Hall '-P 2ybc'
_symmetry_space_group_name_H-M 'P 1 21/c 1'
_atom_sites_solution_hydrogens geom
_atom_sites_solution_primary direct
_atom_sites_solution_secondary difmap
_audit_creation_method SHELXL-97
_cell_angle_alpha 90.00
_cell_angle_beta 118.632(2)
_cell_angle_gamma 90.00
_cell_formula_units_Z 2
_cell_length_a 14.6772(15)
_cell_length_b 14.8540(15)
_cell_length_c 14.2577(14)
_cell_measurement_reflns_used 1895
_cell_measurement_temperature 100(2)
_cell_measurement_theta_max 22.77
_cell_measurement_theta_min 2.86
_cell_volume 2728.3(5)
_computing_cell_refinement 'Bruker SAINT'
_computing_data_collection 'Bruker APEX'
_computing_data_reduction 'Bruker SAINT'
_computing_molecular_graphics 'SHELXL 5.1, XP (Sheldrick, 1994)'
_computing_publication_material SHELXS-97
_computing_structure_refinement 'SHELXL-97 (Sheldrick, 2008)'
_computing_structure_solution 'SHELXS-97 (Sheldrick, 2008)'
_diffrn_ambient_temperature 100(2)
_diffrn_measured_fraction_theta_full 0.993
_diffrn_measured_fraction_theta_max 0.993
_diffrn_measurement_device_type 'Bruker SMART APEX'
_diffrn_measurement_method 'phi and omega scans'
_diffrn_radiation_monochromator graphite
_diffrn_radiation_source 'fine-focus sealed tube'
_diffrn_radiation_type MoK\a
_diffrn_radiation_wavelength 0.71073
_diffrn_reflns_av_R_equivalents 0.0495
_diffrn_reflns_av_sigmaI/netI 0.0590
_diffrn_reflns_limit_h_max 17
_diffrn_reflns_limit_h_min -17
_diffrn_reflns_limit_k_max 12
_diffrn_reflns_limit_k_min -17
_diffrn_reflns_limit_l_max 16
_diffrn_reflns_limit_l_min -14
_diffrn_reflns_number 13867
_diffrn_reflns_theta_full 25.00
_diffrn_reflns_theta_max 25.00
_diffrn_reflns_theta_min 2.09
_exptl_absorpt_coefficient_mu 0.075
_exptl_absorpt_correction_type none
_exptl_crystal_colour 'color less'
_exptl_crystal_density_diffrn 1.241
_exptl_crystal_density_method 'not measured'
_exptl_crystal_description cubes
_exptl_crystal_F_000 1084
_exptl_crystal_size_max 0.2
_exptl_crystal_size_mid 0.1
_exptl_crystal_size_min 0.1
_refine_diff_density_max 0.244
_refine_diff_density_min -0.180
_refine_diff_density_rms 0.048
_refine_ls_extinction_method none
_refine_ls_goodness_of_fit_ref 1.028
_refine_ls_hydrogen_treatment constr
_refine_ls_matrix_type full
_refine_ls_number_parameters 352
_refine_ls_number_reflns 4780
_refine_ls_number_restraints 0
_refine_ls_restrained_S_all 1.028
_refine_ls_R_factor_all 0.0888
_refine_ls_R_factor_gt 0.0550
_refine_ls_shift/su_max 0.000
_refine_ls_shift/su_mean 0.000
_refine_ls_structure_factor_coef Fsqd
_refine_ls_weighting_details 'calc w=1/[\s^2^(Fo^2^)+(0.0587P)^2^+0.0000P] where P=(Fo^2^+2Fc^2^)/3'
_refine_ls_weighting_scheme calc
_refine_ls_wR_factor_gt 0.1219
_refine_ls_wR_factor_ref 0.1355
_reflns_number_gt 3142
_reflns_number_total 4780
_reflns_threshold_expression >2sigma(I)
_cod_data_source_file b922085b.txt
_cod_data_source_block TP-PB
_cod_depositor_comments
;
The following automatic conversions were performed:
'_symmetry_cell_setting' value 'Monoclinic' changed to 'monoclinic'
according to '/home/saulius/struct/CIF-dictionaries/cif_core.dic'
dictionary named 'cif_core.dic' version 2.4.1 from 2010-06-29.

Automatic conversion script
Id: cif_fix_enum 1527 2010-12-29 10:47:43Z saulius 
;
_cod_original_sg_symbol_H-M 'P 21/c'
_cod_database_code 7105535

loop_
_symmetry_equiv_pos_as_xyz
'x, y, z'
'-x, y+1/2, -z+1/2'
'-x, -y, -z'
'x, -y-1/2, z-1/2'

loop_
_atom_site_label
_atom_site_type_symbol
_atom_site_fract_x
_atom_site_fract_y
_atom_site_fract_z
_atom_site_U_iso_or_equiv
_atom_site_adp_type
_atom_site_occupancy
_atom_site_symmetry_multiplicity
_atom_site_calc_flag
_atom_site_refinement_flags
_atom_site_disorder_assembly
_atom_site_disorder_group
O1 O 0.90586(13) 1.38951(11) 0.39471(14) 0.0558(5) Uani 1 1 d . . .
O2 O 0.75309(12) 0.55825(10) 0.39003(12) 0.0438(4) Uani 1 1 d . . .
C1 C 0.69436(15) 1.06577(14) 0.20380(16) 0.0309(5) Uani 1 1 d . . .
C2 C 0.71855(16) 0.98222(14) 0.25279(16) 0.0314(5) Uani 1 1 d . . .
H2 H 0.7763 0.9774 0.3201 0.038 Uiso 1 1 calc R . .
C3 C 0.66054(16) 0.90525(14) 0.20619(16) 0.0302(5) Uani 1 1 d . . .
C4 C 0.57277(16) 0.91136(14) 0.10429(16) 0.0303(5) Uani 1 1 d . . .
C5 C 0.54462(15) 0.99647(14) 0.05179(15) 0.0290(5) Uani 1 1 d . . .
C6 C 0.60568(15) 1.07380(14) 0.10145(16) 0.0290(5) Uani 1 1 d . . .
C7 C 0.57430(16) 1.15809(14) 0.04659(16) 0.0333(5) Uani 1 1 d . . .
H7 H 0.6133 1.2093 0.0787 0.040 Uiso 1 1 calc R . .
C8 C 0.49009(16) 1.16536(15) -0.05014(16) 0.0330(5) Uani 1 1 d . . .
H8 H 0.4721 1.2215 -0.0828 0.040 Uiso 1 1 calc R . .
C9 C 0.68758(15) 0.81614(14) 0.26151(15) 0.0290(5) Uani 1 1 d . . .
C10 C 0.76161(15) 0.76084(15) 0.25366(15) 0.0311(5) Uani 1 1 d . . .
C11 C 0.78169(16) 0.67618(15) 0.29921(16) 0.0334(5) Uani 1 1 d . . .
H11 H 0.8313 0.6400 0.2951 0.040 Uiso 1 1 calc R . .
C12 C 0.72874(16) 0.64455(14) 0.35098(16) 0.0340(5) Uani 1 1 d . . .
C13 C 0.65786(16) 0.69921(14) 0.36131(16) 0.0318(5) Uani 1 1 d . . .
H13 H 0.6242 0.6787 0.3983 0.038 Uiso 1 1 calc R . .
C14 C 0.63675(16) 0.78522(14) 0.31630(16) 0.0304(5) Uani 1 1 d . . .
C15 C 0.55882(17) 0.84446(15) 0.32830(18) 0.0386(6) Uani 1 1 d . . .
H15A H 0.5917 0.8998 0.3628 0.058 Uiso 1 1 calc R . .
H15B H 0.5338 0.8138 0.3707 0.058 Uiso 1 1 calc R . .
H15C H 0.5017 0.8573 0.2590 0.058 Uiso 1 1 calc R . .
C16 C 0.81757(17) 0.79360(15) 0.19539(17) 0.0396(6) Uani 1 1 d . . .
H16A H 0.8706 0.7512 0.2047 0.059 Uiso 1 1 calc R . .
H16B H 0.8487 0.8510 0.2235 0.059 Uiso 1 1 calc R . .
H16C H 0.7692 0.7995 0.1207 0.059 Uiso 1 1 calc R . .
C17 C 0.6936(2) 0.52132(16) 0.4351(2) 0.0510(7) Uani 1 1 d . . .
H17A H 0.7027 0.5573 0.4949 0.076 Uiso 1 1 calc R . .
H17B H 0.7163 0.4609 0.4585 0.076 Uiso 1 1 calc R . .
H17C H 0.6216 0.5208 0.3823 0.076 Uiso 1 1 calc R . .
C18 C 0.75682(15) 1.14880(14) 0.25678(15) 0.0303(5) Uani 1 1 d . . .
C19 C 0.84205(16) 1.17425(14) 0.24563(16) 0.0312(5) Uani 1 1 d . . .
C20 C 0.89232(17) 1.25557(15) 0.28930(17) 0.0360(5) Uani 1 1 d . . .
H20 H 0.9487 1.2729 0.2806 0.043 Uiso 1 1 calc R . .
C21 C 0.85949(17) 1.31026(15) 0.34507(18) 0.0384(6) Uani 1 1 d . . .
C22 C 0.77536(17) 1.28385(16) 0.35784(18) 0.0408(6) Uani 1 1 d . . .
H22 H 0.7531 1.3206 0.3957 0.049 Uiso 1 1 calc R . .
C23 C 0.72404(16) 1.20368(15) 0.31526(16) 0.0348(5) Uani 1 1 d . . .
C24 C 0.63598(17) 1.17482(16) 0.33383(19) 0.0457(6) Uani 1 1 d . . .
H24A H 0.6245 1.2196 0.3756 0.069 Uiso 1 1 calc R . .
H24B H 0.6529 1.1185 0.3714 0.069 Uiso 1 1 calc R . .
H24C H 0.5742 1.1679 0.2664 0.069 Uiso 1 1 calc R . .
C25 C 0.88408(18) 1.11567(16) 0.18895(18) 0.0459(6) Uani 1 1 d . . .
H25A H 0.9532 1.0968 0.2386 0.069 Uiso 1 1 calc R . .
H25B H 0.8853 1.1491 0.1320 0.069 Uiso 1 1 calc R . .
H25C H 0.8405 1.0637 0.1601 0.069 Uiso 1 1 calc R . .
C26 C 0.9917(2) 1.42026(18) 0.3829(2) 0.0615(8) Uani 1 1 d . . .
H26A H 1.0470 1.3770 0.4137 0.092 Uiso 1 1 calc R . .
H26B H 1.0153 1.4770 0.4187 0.092 Uiso 1 1 calc R . .
H26C H 0.9707 1.4275 0.3084 0.092 Uiso 1 1 calc R . .
C27 C 0.83270(17) 0.00450(18) 0.57003(18) 0.0444(6) Uani 1 1 d . . .
H27 H 0.7971 0.0419 0.5937 0.053 Uiso 1 1 calc R . .
C28 C 0.81021(18) -0.08688(18) 0.55680(18) 0.0466(7) Uani 1 1 d . . .
H28 H 0.7594 -0.1100 0.5713 0.056 Uiso 1 1 calc R . .
C29 C 0.86240(17) -0.14381(17) 0.52239(17) 0.0433(6) Uani 1 1 d . . .
H29 H 0.8464 -0.2049 0.5141 0.052 Uiso 1 1 calc R . .
C30 C 0.93872(16) -0.11126(16) 0.49984(16) 0.0375(6) Uani 1 1 d . . .
C31 C 0.96223(15) -0.01808(16) 0.51262(15) 0.0346(5) Uani 1 1 d . . .
C32 C 0.90819(17) 0.04071(17) 0.54810(17) 0.0383(6) Uani 1 1 d . . .
C33 C 0.93357(18) 0.13445(17) 0.55970(17) 0.0424(6) Uani 1 1 d . . .
H33 H 0.8992 0.1732 0.5835 0.051 Uiso 1 1 calc R . .
C34 C 1.00554(17) 0.16753(17) 0.53715(16) 0.0410(6) Uani 1 1 d . . .
H34 H 1.0199 0.2289 0.5457 0.049 Uiso 1 1 calc R . .
C35 C 0.56308(19) 0.07320(16) 0.5203(2) 0.0472(6) Uani 1 1 d . . .
H35 H 0.6060 0.1230 0.5339 0.057 Uiso 1 1 calc R . .
C36 C 0.58924(19) 0.00794(17) 0.5980(2) 0.0465(6) Uani 1 1 d . . .
H36 H 0.6490 0.0137 0.6636 0.056 Uiso 1 1 calc R . .
C37 C 0.52556(19) -0.06576(17) 0.5771(2) 0.0476(7) Uani 1 1 d . . .
H37 H 0.5423 -0.1104 0.6285 0.057 Uiso 1 1 calc R . .

loop_
_atom_site_aniso_label
_atom_site_aniso_U_11
_atom_site_aniso_U_22
_atom_site_aniso_U_33
_atom_site_aniso_U_23
_atom_site_aniso_U_13
_atom_site_aniso_U_12
O1 0.0537(11) 0.0379(11) 0.0693(12) -0.0167(9) 0.0243(10) -0.0090(9)
O2 0.0549(10) 0.0309(10) 0.0435(9) 0.0077(8) 0.0219(8) 0.0090(8)
C1 0.0285(12) 0.0348(14) 0.0239(11) -0.0022(10) 0.0080(9) 0.0002(10)
C2 0.0297(12) 0.0340(13) 0.0223(10) 0.0021(10) 0.0060(9) 0.0018(10)
C3 0.0304(12) 0.0325(13) 0.0249(11) 0.0019(10) 0.0110(9) 0.0049(10)
C4 0.0332(12) 0.0295(13) 0.0260(11) 0.0024(10) 0.0125(10) 0.0028(10)
C5 0.0320(12) 0.0279(13) 0.0241(11) 0.0026(10) 0.0109(9) 0.0021(10)
C6 0.0279(11) 0.0311(13) 0.0251(11) 0.0013(10) 0.0104(9) 0.0006(10)
C7 0.0344(12) 0.0285(13) 0.0317(12) 0.0005(10) 0.0116(10) -0.0008(10)
C8 0.0367(13) 0.0301(13) 0.0271(11) 0.0011(10) 0.0112(10) 0.0000(10)
C9 0.0274(11) 0.0293(12) 0.0206(10) 0.0004(9) 0.0037(9) 0.0019(9)
C10 0.0312(12) 0.0325(13) 0.0226(11) -0.0003(10) 0.0072(9) 0.0003(10)
C11 0.0315(12) 0.0350(14) 0.0284(11) -0.0020(10) 0.0101(10) 0.0070(10)
C12 0.0370(13) 0.0283(13) 0.0260(11) 0.0039(10) 0.0065(10) 0.0045(10)
C13 0.0335(12) 0.0317(13) 0.0264(11) 0.0042(10) 0.0114(10) 0.0013(10)
C14 0.0294(12) 0.0320(13) 0.0238(11) 0.0013(10) 0.0080(9) 0.0039(10)
C15 0.0417(13) 0.0347(14) 0.0396(13) 0.0037(11) 0.0199(11) 0.0070(11)
C16 0.0387(13) 0.0436(15) 0.0354(13) 0.0027(11) 0.0169(11) 0.0067(11)
C17 0.0761(19) 0.0317(14) 0.0494(15) 0.0087(12) 0.0336(14) 0.0050(13)
C18 0.0283(12) 0.0308(13) 0.0234(11) 0.0044(10) 0.0056(9) 0.0021(10)
C19 0.0312(12) 0.0317(13) 0.0251(11) 0.0018(10) 0.0089(10) 0.0038(10)
C20 0.0330(12) 0.0377(14) 0.0324(12) 0.0034(11) 0.0118(10) -0.0004(11)
C21 0.0347(13) 0.0285(13) 0.0402(13) -0.0043(11) 0.0084(11) -0.0001(10)
C22 0.0371(13) 0.0394(15) 0.0404(13) -0.0119(11) 0.0142(11) 0.0046(11)
C23 0.0304(12) 0.0371(14) 0.0302(12) 0.0004(11) 0.0091(10) 0.0042(10)
C24 0.0375(14) 0.0532(16) 0.0453(14) -0.0099(13) 0.0189(12) -0.0018(12)
C25 0.0449(15) 0.0491(16) 0.0431(14) -0.0110(12) 0.0206(12) -0.0064(12)
C26 0.0643(18) 0.0491(18) 0.0671(19) -0.0120(15) 0.0281(16) -0.0207(14)
C27 0.0352(14) 0.0582(18) 0.0348(13) 0.0044(12) 0.0129(11) 0.0066(12)
C28 0.0385(14) 0.0608(19) 0.0350(13) 0.0091(13) 0.0133(11) -0.0021(13)
C29 0.0387(14) 0.0484(16) 0.0326(12) 0.0056(12) 0.0089(11) 0.0013(12)
C30 0.0317(13) 0.0442(15) 0.0245(11) 0.0023(11) 0.0036(10) 0.0009(11)
C31 0.0255(12) 0.0440(15) 0.0233(11) 0.0028(10) 0.0026(9) 0.0047(10)
C32 0.0313(13) 0.0464(15) 0.0260(11) 0.0035(11) 0.0047(10) 0.0035(11)
C33 0.0398(14) 0.0463(16) 0.0326(12) -0.0024(12) 0.0104(11) 0.0051(12)
C34 0.0393(14) 0.0401(15) 0.0307(12) 0.0009(11) 0.0065(11) 0.0020(11)
C35 0.0525(16) 0.0341(15) 0.0629(17) 0.0007(13) 0.0340(15) 0.0014(12)
C36 0.0463(15) 0.0468(17) 0.0522(15) 0.0031(13) 0.0283(13) 0.0053(13)
C37 0.0525(16) 0.0429(16) 0.0551(16) 0.0132(13) 0.0321(14) 0.0098(13)

loop_
_atom_type_symbol
_atom_type_description
_atom_type_scat_dispersion_real
_atom_type_scat_dispersion_imag
_atom_type_scat_source
C C 0.0033 0.0016 'International Tables Vol C Tables 4.2.6.8 and 6.1.1.4'
H H 0.0000 0.0000 'International Tables Vol C Tables 4.2.6.8 and 6.1.1.4'
O O 0.0106 0.0060 'International Tables Vol C Tables 4.2.6.8 and 6.1.1.4'

loop_
_geom_angle_atom_site_label_1
_geom_angle_atom_site_label_2
_geom_angle_atom_site_label_3
_geom_angle
_geom_angle_site_symmetry_1
_geom_angle_site_symmetry_3
_geom_angle_publ_flag
C21 O1 C26 117.50(19) . . ?
C12 O2 C17 116.56(17) . . ?
C2 C1 C6 118.74(19) . . ?
C2 C1 C18 122.26(18) . . ?
C6 C1 C18 118.97(18) . . ?
C1 C2 C3 123.09(19) . . ?
C1 C2 H2 118.5 . . ?
C3 C2 H2 118.5 . . ?
C2 C3 C4 119.21(19) . . ?
C2 C3 C9 121.98(18) . . ?
C4 C3 C9 118.81(19) . . ?
C3 C4 C5 119.36(19) . . ?
C3 C4 C8 122.52(19) . 3_675 ?
C5 C4 C8 118.12(18) . 3_675 ?
C6 C5 C4 120.04(18) . . ?
C6 C5 C5 120.1(2) . 3_675 ?
C4 C5 C5 119.8(2) . 3_675 ?
C5 C6 C1 119.54(19) . . ?
C5 C6 C7 118.33(18) . . ?
C1 C6 C7 122.1(2) . . ?
C8 C7 C6 121.9(2) . . ?
C8 C7 H7 119.1 . . ?
C6 C7 H7 119.1 . . ?
C7 C8 C4 121.7(2) . 3_675 ?
C7 C8 H8 119.1 . . ?
C4 C8 H8 119.1 3_675 . ?
C14 C9 C10 119.58(19) . . ?
C14 C9 C3 120.70(18) . . ?
C10 C9 C3 119.64(19) . . ?
C11 C10 C9 119.51(19) . . ?
C11 C10 C16 120.35(19) . . ?
C9 C10 C16 120.14(19) . . ?
C10 C11 C12 120.8(2) . . ?
C10 C11 H11 119.6 . . ?
C12 C11 H11 119.6 . . ?
O2 C12 C13 124.6(2) . . ?
O2 C12 C11 115.39(19) . . ?
C13 C12 C11 120.0(2) . . ?
C12 C13 C14 120.1(2) . . ?
C12 C13 H13 120.0 . . ?
C14 C13 H13 120.0 . . ?
C9 C14 C13 119.96(19) . . ?
C9 C14 C15 120.54(19) . . ?
C13 C14 C15 119.49(19) . . ?
C14 C15 H15A 109.5 . . ?
C14 C15 H15B 109.5 . . ?
H15A C15 H15B 109.5 . . ?
C14 C15 H15C 109.5 . . ?
H15A C15 H15C 109.5 . . ?
H15B C15 H15C 109.5 . . ?
C10 C16 H16A 109.5 . . ?
C10 C16 H16B 109.5 . . ?
H16A C16 H16B 109.5 . . ?
C10 C16 H16C 109.5 . . ?
H16A C16 H16C 109.5 . . ?
H16B C16 H16C 109.5 . . ?
O2 C17 H17A 109.5 . . ?
O2 C17 H17B 109.5 . . ?
H17A C17 H17B 109.5 . . ?
O2 C17 H17C 109.5 . . ?
H17A C17 H17C 109.5 . . ?
H17B C17 H17C 109.5 . . ?
C19 C18 C23 119.6(2) . . ?
C19 C18 C1 122.10(18) . . ?
C23 C18 C1 118.25(18) . . ?
C18 C19 C20 119.83(19) . . ?
C18 C19 C25 121.9(2) . . ?
C20 C19 C25 118.31(19) . . ?
C21 C20 C19 120.8(2) . . ?
C21 C20 H20 119.6 . . ?
C19 C20 H20 119.6 . . ?
O1 C21 C20 125.4(2) . . ?
O1 C21 C22 115.2(2) . . ?
C20 C21 C22 119.3(2) . . ?
C23 C22 C21 121.1(2) . . ?
C23 C22 H22 119.4 . . ?
C21 C22 H22 119.4 . . ?
C22 C23 C18 119.3(2) . . ?
C22 C23 C24 120.1(2) . . ?
C18 C23 C24 120.5(2) . . ?
C23 C24 H24A 109.5 . . ?
C23 C24 H24B 109.5 . . ?
H24A C24 H24B 109.5 . . ?
C23 C24 H24C 109.5 . . ?
H24A C24 H24C 109.5 . . ?
H24B C24 H24C 109.5 . . ?
C19 C25 H25A 109.5 . . ?
C19 C25 H25B 109.5 . . ?
H25A C25 H25B 109.5 . . ?
C19 C25 H25C 109.5 . . ?
H25A C25 H25C 109.5 . . ?
H25B C25 H25C 109.5 . . ?
O1 C26 H26A 109.5 . . ?
O1 C26 H26B 109.5 . . ?
H26A C26 H26B 109.5 . . ?
O1 C26 H26C 109.5 . . ?
H26A C26 H26C 109.5 . . ?
H26B C26 H26C 109.5 . . ?
C28 C27 C32 120.6(2) . . ?
C28 C27 H27 119.7 . . ?
C32 C27 H27 119.7 . . ?
C29 C28 C27 120.7(2) . . ?
C29 C28 H28 119.6 . . ?
C27 C28 H28 119.6 . . ?
C28 C29 C30 121.0(2) . . ?
C28 C29 H29 119.5 . . ?
C30 C29 H29 119.5 . . ?
C29 C30 C31 118.9(2) . . ?
C29 C30 C34 123.1(2) . 3_756 ?
C31 C30 C34 118.0(2) . 3_756 ?
C30 C31 C31 120.5(3) . 3_756 ?
C30 C31 C32 120.1(2) . . ?
C31 C31 C32 119.4(3) 3_756 . ?
C27 C32 C31 118.7(2) . . ?
C27 C32 C33 122.7(2) . . ?
C31 C32 C33 118.6(2) . . ?
C34 C33 C32 121.5(2) . . ?
C34 C33 H33 119.3 . . ?
C32 C33 H33 119.3 . . ?
C33 C34 C30 122.0(2) . 3_756 ?
C33 C34 H34 119.0 . . ?
C30 C34 H34 119.0 3_756 . ?
C37 C35 C36 121.1(2) 3_656 . ?
C37 C35 H35 119.4 3_656 . ?
C36 C35 H35 119.4 . . ?
C37 C36 C35 119.0(2) . . ?
C37 C36 H36 120.5 . . ?
C35 C36 H36 120.5 . . ?
C36 C37 C35 119.8(2) . 3_656 ?
C36 C37 H37 120.1 . . ?
C35 C37 H37 120.1 3_656 . ?

loop_
_geom_bond_atom_site_label_1
_geom_bond_atom_site_label_2
_geom_bond_distance
_geom_bond_site_symmetry_2
_geom_bond_publ_flag
O1 C21 1.374(3) . ?
O1 C26 1.424(3) . ?
O2 C12 1.375(2) . ?
O2 C17 1.418(3) . ?
C1 C2 1.384(3) . ?
C1 C6 1.420(3) . ?
C1 C18 1.506(3) . ?
C2 C3 1.390(3) . ?
C2 H2 0.9300 . ?
C3 C4 1.409(3) . ?
C3 C9 1.494(3) . ?
C4 C5 1.426(3) . ?
C4 C8 1.436(3) 3_675 ?
C5 C6 1.420(3) . ?
C5 C5 1.433(4) 3_675 ?
C6 C7 1.430(3) . ?
C7 C8 1.345(3) . ?
C7 H7 0.9300 . ?
C8 C4 1.436(3) 3_675 ?
C8 H8 0.9300 . ?
C9 C14 1.391(3) . ?
C9 C10 1.409(3) . ?
C10 C11 1.381(3) . ?
C10 C16 1.502(3) . ?
C11 C12 1.386(3) . ?
C11 H11 0.9300 . ?
C12 C13 1.382(3) . ?
C13 C14 1.396(3) . ?
C13 H13 0.9300 . ?
C14 C15 1.516(3) . ?
C15 H15A 0.9600 . ?
C15 H15B 0.9600 . ?
C15 H15C 0.9600 . ?
C16 H16A 0.9600 . ?
C16 H16B 0.9600 . ?
C16 H16C 0.9600 . ?
C17 H17A 0.9600 . ?
C17 H17B 0.9600 . ?
C17 H17C 0.9600 . ?
C18 C19 1.387(3) . ?
C18 C23 1.406(3) . ?
C19 C20 1.397(3) . ?
C19 C25 1.506(3) . ?
C20 C21 1.375(3) . ?
C20 H20 0.9300 . ?
C21 C22 1.388(3) . ?
C22 C23 1.384(3) . ?
C22 H22 0.9300 . ?
C23 C24 1.501(3) . ?
C24 H24A 0.9600 . ?
C24 H24B 0.9600 . ?
C24 H24C 0.9600 . ?
C25 H25A 0.9600 . ?
C25 H25B 0.9600 . ?
C25 H25C 0.9600 . ?
C26 H26A 0.9600 . ?
C26 H26B 0.9600 . ?
C26 H26C 0.9600 . ?
C27 C28 1.388(3) . ?
C27 C32 1.395(3) . ?
C27 H27 0.9300 . ?
C28 C29 1.379(3) . ?
C28 H28 0.9300 . ?
C29 C30 1.392(3) . ?
C29 H29 0.9300 . ?
C30 C31 1.417(3) . ?
C30 C34 1.435(3) 3_756 ?
C31 C31 1.425(4) 3_756 ?
C31 C32 1.425(3) . ?
C32 C33 1.430(3) . ?
C33 C34 1.336(3) . ?
C33 H33 0.9300 . ?
C34 C30 1.435(3) 3_756 ?
C34 H34 0.9300 . ?
C35 C37 1.379(3) 3_656 ?
C35 C36 1.381(3) . ?
C35 H35 0.9300 . ?
C36 C37 1.376(3) . ?
C36 H36 0.9300 . ?
C37 C35 1.379(3) 3_656 ?
C37 H37 0.9300 . ?

loop_
_geom_torsion_atom_site_label_1
_geom_torsion_atom_site_label_2
_geom_torsion_atom_site_label_3
_geom_torsion_atom_site_label_4
_geom_torsion
_geom_torsion_site_symmetry_1
_geom_torsion_site_symmetry_2
_geom_torsion_site_symmetry_3
_geom_torsion_site_symmetry_4
_geom_torsion_publ_flag
C6 C1 C2 C3 0.5(3) . . . . ?
C18 C1 C2 C3 178.55(19) . . . . ?
C1 C2 C3 C4 0.0(3) . . . . ?
C1 C2 C3 C9 -179.15(19) . . . . ?
C2 C3 C4 C5 -0.8(3) . . . . ?
C9 C3 C4 C5 178.44(18) . . . . ?
C2 C3 C4 C8 178.96(19) . . . 3_675 ?
C9 C3 C4 C8 -1.8(3) . . . 3_675 ?
C3 C4 C5 C6 0.9(3) . . . . ?
C8 C4 C5 C6 -178.79(18) 3_675 . . . ?
C3 C4 C5 C5 -179.9(2) . . . 3_675 ?
C8 C4 C5 C5 0.4(3) 3_675 . . 3_675 ?
C4 C5 C6 C1 -0.4(3) . . . . ?
C5 C5 C6 C1 -179.6(2) 3_675 . . . ?
C4 C5 C6 C7 -179.44(18) . . . . ?
C5 C5 C6 C7 1.4(3) 3_675 . . . ?
C2 C1 C6 C5 -0.3(3) . . . . ?
C18 C1 C6 C5 -178.43(18) . . . . ?
C2 C1 C6 C7 178.67(18) . . . . ?
C18 C1 C6 C7 0.6(3) . . . . ?
C5 C6 C7 C8 -0.8(3) . . . . ?
C1 C6 C7 C8 -179.78(19) . . . . ?
C6 C7 C8 C4 -0.5(3) . . . 3_675 ?
C2 C3 C9 C14 98.1(2) . . . . ?
C4 C3 C9 C14 -81.1(2) . . . . ?
C2 C3 C9 C10 -85.1(3) . . . . ?
C4 C3 C9 C10 95.7(2) . . . . ?
C14 C9 C10 C11 0.9(3) . . . . ?
C3 C9 C10 C11 -175.95(18) . . . . ?
C14 C9 C10 C16 -179.59(18) . . . . ?
C3 C9 C10 C16 3.6(3) . . . . ?
C9 C10 C11 C12 1.0(3) . . . . ?
C16 C10 C11 C12 -178.49(19) . . . . ?
C17 O2 C12 C13 6.0(3) . . . . ?
C17 O2 C12 C11 -174.65(18) . . . . ?
C10 C11 C12 O2 177.98(18) . . . . ?
C10 C11 C12 C13 -2.6(3) . . . . ?
O2 C12 C13 C14 -178.38(19) . . . . ?
C11 C12 C13 C14 2.3(3) . . . . ?
C10 C9 C14 C13 -1.2(3) . . . . ?
C3 C9 C14 C13 175.60(18) . . . . ?
C10 C9 C14 C15 178.40(18) . . . . ?
C3 C9 C14 C15 -4.8(3) . . . . ?
C12 C13 C14 C9 -0.4(3) . . . . ?
C12 C13 C14 C15 -179.99(19) . . . . ?
C2 C1 C18 C19 89.3(3) . . . . ?
C6 C1 C18 C19 -92.7(2) . . . . ?
C2 C1 C18 C23 -93.5(2) . . . . ?
C6 C1 C18 C23 84.5(2) . . . . ?
C23 C18 C19 C20 -2.2(3) . . . . ?
C1 C18 C19 C20 174.90(19) . . . . ?
C23 C18 C19 C25 176.65(19) . . . . ?
C1 C18 C19 C25 -6.2(3) . . . . ?
C18 C19 C20 C21 1.2(3) . . . . ?
C25 C19 C20 C21 -177.77(19) . . . . ?
C26 O1 C21 C20 3.5(3) . . . . ?
C26 O1 C21 C22 -179.2(2) . . . . ?
C19 C20 C21 O1 177.2(2) . . . . ?
C19 C20 C21 C22 0.0(3) . . . . ?
O1 C21 C22 C23 -177.6(2) . . . . ?
C20 C21 C22 C23 -0.1(3) . . . . ?
C21 C22 C23 C18 -0.9(3) . . . . ?
C21 C22 C23 C24 177.6(2) . . . . ?
C19 C18 C23 C22 2.1(3) . . . . ?
C1 C18 C23 C22 -175.12(19) . . . . ?
C19 C18 C23 C24 -176.38(19) . . . . ?
C1 C18 C23 C24 6.4(3) . . . . ?
C32 C27 C28 C29 0.4(3) . . . . ?
C27 C28 C29 C30 -0.1(3) . . . . ?
C28 C29 C30 C31 -0.1(3) . . . . ?
C28 C29 C30 C34 -179.4(2) . . . 3_756 ?
C29 C30 C31 C31 -178.2(2) . . . 3_756 ?
C34 C30 C31 C31 1.1(3) 3_756 . . 3_756 ?
C29 C30 C31 C32 0.0(3) . . . . ?
C34 C30 C31 C32 179.35(18) 3_756 . . . ?
C28 C27 C32 C31 -0.4(3) . . . . ?
C28 C27 C32 C33 179.5(2) . . . . ?
C30 C31 C32 C27 0.2(3) . . . . ?
C31 C31 C32 C27 178.5(2) 3_756 . . . ?
C30 C31 C32 C33 -179.74(19) . . . . ?
C31 C31 C32 C33 -1.5(3) 3_756 . . . ?
C27 C32 C33 C34 -179.3(2) . . . . ?
C31 C32 C33 C34 0.6(3) . . . . ?
C32 C33 C34 C30 0.0(3) . . . 3_756 ?
C37 C35 C36 C37 0.3(4) 3_656 . . . ?
C35 C36 C37 C35 -0.3(4) . . . 3_656 ?
